data_7229493
loop_
_publ_author_name
'Kawazu, Yutaro'
'Hoke, Hiroshi'
'Yamada, Yasunori'
'Umecky, Tatsuya'
'Ozutsumi , Kazuhiko'
'Takamuku, Toshiyuki'

_publ_section_title
;
 Complex Formation of Nickel(II) with Dimethyl Sulfoxide, Methanol, and
 Acetonitrile in TFSA&#x2212;--based Ionic Liquid of [C2mim][TFSA]
;
_journal_name_full 'Physical Chemistry Chemical Physics'
_journal_paper_doi 10.1039/C7CP06469A
_journal_year 2017
_chemical_formula_moiety 'C16 H18 F12 N8 Ni O8 S4'
_chemical_formula_sum 'C16 H18 F12 N8 Ni O8 S4'
_chemical_formula_weight 865.29
_space_group_IT_number 14
_symmetry_cell_setting monoclinic
_symmetry_Int_Tables_number 14
_symmetry_space_group_name_Hall '-P 2yn'
_symmetry_space_group_name_H-M 'P 1 21/n 1'
_atom_sites_solution_hydrogens geom
_atom_sites_solution_primary direct
_atom_sites_solution_secondary difmap
_audit_update_record
;
2015-09-24 deposited with the CCDC.
2017-11-03 downloaded from the CCDC.
;
_cell_angle_alpha 90.0000
_cell_angle_beta 105.443(6)
_cell_angle_gamma 90.0000
_cell_formula_units_Z 2
_cell_length_a 8.866(3)
_cell_length_b 15.203(5)
_cell_length_c 12.895(5)
_cell_measurement_reflns_used 5519
_cell_measurement_temperature 113
_cell_measurement_theta_max 27.87
_cell_measurement_theta_min 3.14
_cell_volume 1675.4(10)
_computing_cell_refinement CrystalClear
_computing_data_collection 'CrystalClear (Rigaku Inc., 2008)'
_computing_data_reduction CrystalClear
_computing_molecular_graphics 'CrystalStructure 4.0'
_computing_publication_material 'CrystalStructure 4.0 (Rigaku, 2010)'
_computing_structure_refinement 'SHELXL97 (Sheldrick, 2008)'
_computing_structure_solution 'Il Milione (Burla, et al., 2007)'
_diffrn_ambient_temperature 113
_diffrn_detector_area_resol_mean 14.222
_diffrn_measured_fraction_theta_full 0.998
_diffrn_measured_fraction_theta_max 0.998
_diffrn_measurement_device_type 'Rigaku Saturn724'
_diffrn_measurement_method \w
_diffrn_radiation_type 'Mo K\a'
_diffrn_radiation_wavelength 0.71075
_diffrn_reflns_av_R_equivalents 0.0602
_diffrn_reflns_limit_h_max 11
_diffrn_reflns_limit_h_min -11
_diffrn_reflns_limit_k_max 20
_diffrn_reflns_limit_k_min -20
_diffrn_reflns_limit_l_max 16
_diffrn_reflns_limit_l_min -16
_diffrn_reflns_number 28887
_diffrn_reflns_theta_full 27.88
_diffrn_reflns_theta_max 27.88
_diffrn_standards_number 0
_exptl_absorpt_coefficient_mu 0.946
_exptl_absorpt_correction_T_max 0.797
_exptl_absorpt_correction_T_min 0.627
_exptl_absorpt_correction_type multi-scan
_exptl_absorpt_process_details 'REQAB (Rigaku, 1998)'
_exptl_crystal_colour purple
_exptl_crystal_density_diffrn 1.715
_exptl_crystal_density_method 'not measured'
_exptl_crystal_description prism
_exptl_crystal_F_000 868.00
_exptl_crystal_size_max 0.380
_exptl_crystal_size_mid 0.320
_exptl_crystal_size_min 0.240
_refine_diff_density_max 0.440
_refine_diff_density_min -0.430
_refine_ls_extinction_method none
_refine_ls_goodness_of_fit_ref 1.161
_refine_ls_hydrogen_treatment constr
_refine_ls_number_parameters 223
_refine_ls_number_reflns 3986
_refine_ls_number_restraints 0
_refine_ls_R_factor_gt 0.0515
_refine_ls_shift/su_max 0.000
_refine_ls_structure_factor_coef Fsqd
_refine_ls_weighting_details 'w = 1/[\s^2^(Fo^2^)+(0.0456P)^2^+0.8820P] where P=(Fo^2^+2Fc^2^)/3'
_refine_ls_weighting_scheme calc
_refine_ls_wR_factor_ref 0.1140
_reflns_number_gt 3600
_reflns_number_total 3986
_reflns_threshold_expression F^2^>2.0\s(F^2^)
_cod_data_source_file c7cp06469a2.cif
_cod_data_source_block 140228c
_cod_original_cell_volume 1675.3(10)
_cod_database_code 7229493

loop_
_symmetry_equiv_pos_site_id
_symmetry_equiv_pos_as_xyz
1 +X,+Y,+Z
2 1/2-X,1/2+Y,1/2-Z
3 -X,-Y,-Z
4 1/2+X,1/2-Y,1/2+Z

loop_
_atom_site_label
_atom_site_type_symbol
_atom_site_fract_x
_atom_site_fract_y
_atom_site_fract_z
_atom_site_U_iso_or_equiv
_atom_site_adp_type
_atom_site_occupancy
_atom_site_symmetry_multiplicity
_atom_site_calc_flag
_atom_site_refinement_flags
Ni1 Ni 0.5000 1.0000 0.5000 0.02322(14) Uani 1.0 2 d .
S1 S -0.08953(8) 0.97123(5) 0.23322(6) 0.03165(18) Uani 1.0 4 d .
S2 S 0.00682(8) 0.82333(4) 0.13775(6) 0.03220(18) Uani 1.0 4 d .
F1 F -0.3119(3) 1.02677(14) 0.06882(16) 0.0590(6) Uani 1.0 4 d .
F2 F -0.3722(3) 1.0228(2) 0.21804(19) 0.0815(8) Uani 1.0 4 d .
F3 F -0.3590(3) 0.90321(16) 0.1335(2) 0.0756(7) Uani 1.0 4 d .
F4 F 0.2661(2) 0.73624(11) 0.16256(16) 0.0465(5) Uani 1.0 4 d .
F5 F 0.2717(3) 0.83251(15) 0.28499(17) 0.0664(7) Uani 1.0 4 d .
F6 F 0.2857(3) 0.87277(13) 0.1288(2) 0.0660(7) Uani 1.0 4 d .
O1 O -0.0927(3) 0.92174(14) 0.32624(17) 0.0434(6) Uani 1.0 4 d .
O2 O -0.0368(3) 1.05993(13) 0.24703(19) 0.0458(6) Uani 1.0 4 d .
O3 O -0.0306(3) 0.79977(17) 0.02728(18) 0.0586(7) Uani 1.0 4 d .
O4 O -0.0448(3) 0.76717(14) 0.2095(3) 0.0519(7) Uani 1.0 4 d .
N1 N 0.3123(3) 0.92589(15) 0.51423(18) 0.0292(5) Uani 1.0 4 d .
N2 N 0.5898(3) 0.89234(15) 0.43812(17) 0.0288(5) Uani 1.0 4 d .
N3 N 0.3803(3) 1.03785(15) 0.34623(17) 0.0280(5) Uani 1.0 4 d .
N4 N -0.0177(3) 0.92524(15) 0.1486(2) 0.0380(6) Uani 1.0 4 d .
C1 C 0.0901(4) 0.8250(3) 0.5389(3) 0.0465(8) Uani 1.0 4 d .
C2 C 0.2145(4) 0.88218(18) 0.5249(2) 0.0304(6) Uani 1.0 4 d .
C3 C 0.6817(4) 0.75164(18) 0.3604(3) 0.0394(7) Uani 1.0 4 d .
C4 C 0.6304(4) 0.83088(17) 0.4040(2) 0.0279(6) Uani 1.0 4 d .
C5 C 0.2616(4) 1.0936(2) 0.1523(3) 0.0383(7) Uani 1.0 4 d .
C6 C 0.3275(3) 1.06217(17) 0.2616(2) 0.0271(6) Uani 1.0 4 d .
C7 C -0.2949(4) 0.9817(3) 0.1594(3) 0.0437(8) Uani 1.0 4 d .
C8 C 0.2195(4) 0.81653(18) 0.1812(3) 0.0360(7) Uani 1.0 4 d .
H1 H -0.0076 0.8586 0.5258 0.0557 Uiso 1.0 4 calc R
H2 H 0.1177 0.8020 0.6125 0.0557 Uiso 1.0 4 calc R
H3 H 0.0764 0.7761 0.4878 0.0557 Uiso 1.0 4 calc R
H4 H 0.7535 0.7675 0.3172 0.0472 Uiso 1.0 4 calc R
H5 H 0.5907 0.7209 0.3149 0.0472 Uiso 1.0 4 calc R
H6 H 0.7356 0.7130 0.4195 0.0472 Uiso 1.0 4 calc R
H7 H 0.1669 1.1279 0.1491 0.0460 Uiso 1.0 4 calc R
H8 H 0.2350 1.0432 0.1033 0.0460 Uiso 1.0 4 calc R
H9 H 0.3384 1.1307 0.1307 0.0460 Uiso 1.0 4 calc R

loop_
_atom_site_aniso_label
_atom_site_aniso_U_11
_atom_site_aniso_U_22
_atom_site_aniso_U_33
_atom_site_aniso_U_12
_atom_site_aniso_U_13
_atom_site_aniso_U_23
Ni1 0.0248(3) 0.0228(3) 0.0213(3) 0.00055(18) 0.00473(18) 0.00075(18)
S1 0.0312(4) 0.0293(4) 0.0368(4) 0.0039(3) 0.0132(3) 0.0022(3)
S2 0.0298(4) 0.0279(4) 0.0374(4) 0.0035(3) 0.0063(3) -0.0015(3)
F1 0.0619(14) 0.0658(14) 0.0443(11) 0.0219(11) 0.0053(10) 0.0125(10)
F2 0.0494(14) 0.136(3) 0.0657(15) 0.0406(14) 0.0276(12) -0.0015(15)
F3 0.0434(13) 0.0697(15) 0.1010(19) -0.0153(11) -0.0028(12) 0.0052(14)
F4 0.0408(11) 0.0322(9) 0.0648(13) 0.0115(8) 0.0107(9) -0.0028(9)
F5 0.0553(14) 0.0714(15) 0.0543(13) 0.0058(11) -0.0173(10) -0.0203(11)
F6 0.0550(14) 0.0413(11) 0.117(2) -0.0014(10) 0.0499(14) 0.0097(12)
O1 0.0507(14) 0.0461(13) 0.0349(11) 0.0043(11) 0.0138(10) 0.0069(10)
O2 0.0491(14) 0.0276(11) 0.0636(15) 0.0022(10) 0.0201(12) -0.0035(10)
O3 0.0636(17) 0.0570(15) 0.0396(13) 0.0234(13) -0.0133(11) -0.0121(11)
O4 0.0531(15) 0.0311(11) 0.0824(18) -0.0015(11) 0.0370(14) 0.0023(12)
N1 0.0295(13) 0.0288(12) 0.0290(12) 0.0002(10) 0.0073(10) 0.0002(9)
N2 0.0302(13) 0.0289(12) 0.0273(11) 0.0002(10) 0.0075(10) 0.0017(10)
N3 0.0278(12) 0.0294(12) 0.0265(12) 0.0017(10) 0.0069(10) 0.0003(9)
N4 0.0451(16) 0.0278(12) 0.0492(15) 0.0080(11) 0.0265(13) 0.0065(11)
C1 0.0412(19) 0.0486(19) 0.0483(19) -0.0141(15) 0.0096(15) 0.0102(15)
C2 0.0302(15) 0.0332(15) 0.0262(13) 0.0003(12) 0.0044(11) 0.0006(11)
C3 0.0482(19) 0.0277(15) 0.0476(18) -0.0035(13) 0.0221(16) -0.0075(13)
C4 0.0295(15) 0.0282(14) 0.0267(13) -0.0036(11) 0.0086(11) 0.0014(11)
C5 0.0445(18) 0.0414(17) 0.0274(14) 0.0033(14) 0.0066(13) 0.0083(13)
C6 0.0287(14) 0.0261(13) 0.0276(13) 0.0012(11) 0.0091(11) -0.0011(11)
C7 0.0379(18) 0.054(2) 0.0409(17) 0.0102(15) 0.0132(15) 0.0066(15)
C8 0.0345(16) 0.0290(15) 0.0444(17) 0.0013(12) 0.0104(14) -0.0023(13)

loop_
_atom_type_symbol
_atom_type_description
_atom_type_scat_dispersion_real
_atom_type_scat_dispersion_imag
_atom_type_scat_source
C C 0.0033 0.0016
;
International Tables for Crystallography
(1992, Vol. C, Tables 4.2.6.8 and 6.1.1.4)
;
H H 0.0000 0.0000
;
International Tables for Crystallography
(1992, Vol. C, Table 6.1.1.4)
;
N N 0.0061 0.0033
;
International Tables for Crystallography
(1992, Vol. C, Tables 4.2.6.8 and 6.1.1.4)
;
O O 0.0106 0.0060
;
International Tables for Crystallography
(1992, Vol. C, Tables 4.2.6.8 and 6.1.1.4)
;
S S 0.1246 0.1234
;
International Tables for Crystallography
(1992, Vol. C, Tables 4.2.6.8 and 6.1.1.4)
;
Ni Ni 0.3393 1.1124
;
International Tables for Crystallography
(1992, Vol. C, Tables 4.2.6.8 and 6.1.1.4)
;
F F 0.0171 0.0103
;
International Tables for Crystallography
(1992, Vol. C, Tables 4.2.6.8 and 6.1.1.4)
;

loop_
_geom_angle_atom_site_label_1
_geom_angle_atom_site_label_2
_geom_angle_atom_site_label_3
_geom_angle
_geom_angle_publ_flag
_geom_angle_site_symmetry_1
_geom_angle_site_symmetry_3
N1 Ni1 N1 180.00(13) yes . 3_676
N1 Ni1 N2 90.27(10) yes . .
N1 Ni1 N2 89.73(10) yes . 3_676
N1 Ni1 N3 90.99(9) yes . .
N1 Ni1 N3 89.01(9) yes . 3_676
N1 Ni1 N2 89.73(10) yes 3_676 .
N1 Ni1 N2 90.27(10) yes 3_676 3_676
N1 Ni1 N3 89.01(9) yes 3_676 .
N1 Ni1 N3 90.99(9) yes 3_676 3_676
N2 Ni1 N2 180.00(13) yes . 3_676
N2 Ni1 N3 90.13(9) yes . .
N2 Ni1 N3 89.87(9) yes . 3_676
N2 Ni1 N3 89.87(9) yes 3_676 .
N2 Ni1 N3 90.13(9) yes 3_676 3_676
N3 Ni1 N3 180.00(14) yes . 3_676
O1 S1 O2 118.39(14) yes . .
O1 S1 N4 117.03(14) yes . .
O1 S1 C7 104.20(16) yes . .
O2 S1 N4 109.21(15) yes . .
O2 S1 C7 103.39(15) yes . .
N4 S1 C7 102.10(15) yes . .
O3 S2 O4 118.18(16) yes . .
O3 S2 N4 109.63(15) yes . .
O3 S2 C8 103.90(16) yes . .
O4 S2 N4 117.19(16) yes . .
O4 S2 C8 104.60(14) yes . .
N4 S2 C8 100.63(13) yes . .
Ni1 N1 C2 176.5(3) yes . .
Ni1 N2 C4 175.7(3) yes . .
Ni1 N3 C6 173.6(3) yes . .
S1 N4 S2 126.26(19) yes . .
N1 C2 C1 179.3(3) yes . .
N2 C4 C3 179.6(4) yes . .
N3 C6 C5 179.2(4) yes . .
S1 C7 F1 111.6(3) yes . .
S1 C7 F2 110.1(3) yes . .
S1 C7 F3 110.7(3) yes . .
F1 C7 F2 108.0(3) yes . .
F1 C7 F3 107.6(3) yes . .
F2 C7 F3 108.7(4) yes . .
S2 C8 F4 109.99(19) yes . .
S2 C8 F5 110.9(3) yes . .
S2 C8 F6 111.73(19) yes . .
F4 C8 F5 108.1(3) yes . .
F4 C8 F6 107.5(3) yes . .
F5 C8 F6 108.5(3) yes . .
C2 C1 H1 109.471 no . .
C2 C1 H2 109.465 no . .
C2 C1 H3 109.475 no . .
H1 C1 H2 109.473 no . .
H1 C1 H3 109.471 no . .
H2 C1 H3 109.472 no . .
C4 C3 H4 109.473 no . .
C4 C3 H5 109.474 no . .
C4 C3 H6 109.469 no . .
H4 C3 H5 109.469 no . .
H4 C3 H6 109.466 no . .
H5 C3 H6 109.477 no . .
C6 C5 H7 109.467 no . .
C6 C5 H8 109.470 no . .
C6 C5 H9 109.475 no . .
H7 C5 H8 109.474 no . .
H7 C5 H9 109.473 no . .
H8 C5 H9 109.469 no . .

loop_
_geom_bond_atom_site_label_1
_geom_bond_atom_site_label_2
_geom_bond_distance
_geom_bond_publ_flag
_geom_bond_site_symmetry_2
Ni1 N1 2.058(3) yes .
Ni1 N1 2.058(3) yes 3_676
Ni1 N2 2.071(3) yes .
Ni1 N2 2.071(3) yes 3_676
Ni1 N3 2.066(2) yes .
Ni1 N3 2.066(2) yes 3_676
S1 O1 1.423(3) yes .
S1 O2 1.423(3) yes .
S1 N4 1.567(3) yes .
S1 C7 1.823(4) yes .
S2 O3 1.420(3) yes .
S2 O4 1.422(3) yes .
S2 N4 1.576(3) yes .
S2 C8 1.821(3) yes .
F1 C7 1.327(4) yes .
F2 C7 1.307(5) yes .
F3 C7 1.326(5) yes .
F4 C8 1.331(4) yes .
F5 C8 1.317(4) yes .
F6 C8 1.321(4) yes .
N1 C2 1.130(4) yes .
N2 C4 1.132(4) yes .
N3 C6 1.129(4) yes .
C1 C2 1.452(5) yes .
C3 C4 1.453(5) yes .
C5 C6 1.456(4) yes .
C1 H1 0.980 no .
C1 H2 0.980 no .
C1 H3 0.980 no .
C3 H4 0.980 no .
C3 H5 0.980 no .
C3 H6 0.980 no .
C5 H7 0.980 no .
C5 H8 0.980 no .
C5 H9 0.980 no .

loop_
_geom_contact_atom_site_label_1
_geom_contact_atom_site_label_2
_geom_contact_distance
_geom_contact_publ_flag
_geom_contact_site_symmetry_2
Ni1 C2 3.186(3) no 3_676
Ni1 C4 3.200(3) no 3_676
Ni1 C6 3.190(3) no 3_676
S1 O4 3.153(3) no .
S2 F3 3.450(3) no .
S2 O1 3.173(3) no .
F1 O2 2.915(3) no .
F1 N4 2.969(4) no .
F2 O1 2.933(4) no .
F2 O2 2.951(4) no .
F3 O1 2.950(3) no .
F3 O4 3.397(4) no .
F3 N4 2.999(4) no .
F4 O3 2.907(3) no .
F4 O4 3.012(4) no .
F5 O4 2.890(4) no .
F5 N4 3.043(4) no .
F6 O3 2.975(4) no .
F6 N4 2.881(4) no .
O1 O4 2.882(4) no .
F1 F1 3.433(3) no 3_475
F1 F3 3.521(3) no 3_475
F1 F6 3.032(4) no 3_575
F1 C5 3.514(4) no 3_575
F2 N1 3.440(4) no 3_576
F2 N2 3.551(4) no 1_455
F2 N3 3.088(4) no 1_455
F2 C2 3.544(4) no 3_576
F2 C5 3.310(5) no 1_455
F2 C6 2.926(4) no 1_455
F3 F1 3.521(3) no 3_475
F3 F6 3.168(4) no 1_455
F4 O2 3.580(3) no 2_545
F4 N2 3.497(3) no 4_464
F4 N3 3.273(3) no 2_545
F4 C4 3.387(4) no 4_464
F4 C5 3.283(4) no 2_545
F4 C6 3.013(4) no 2_545
F5 N1 3.212(4) no .
F5 N2 3.117(3) no .
F5 N3 3.300(4) no .
F5 C2 3.351(4) no .
F5 C4 3.142(4) no .
F5 C6 3.551(4) no .
F6 F1 3.032(4) no 3_575
F6 F3 3.168(4) no 1_655
F6 C5 3.382(4) no .
F6 C6 3.320(4) no .
O1 N2 3.516(4) no 1_455
O1 C1 3.153(4) no .
O1 C2 3.260(4) no .
O1 C3 3.369(4) no 1_455
O1 C4 3.201(4) no 1_455
O2 F4 3.580(3) no 2_555
O2 N3 3.592(4) no .
O2 C1 3.405(5) no 3_576
O2 C3 3.334(4) no 2_555
O2 C5 3.236(5) no .
O2 C6 3.185(4) no .
O3 N2 3.413(4) no 4_464
O3 C2 3.567(4) no 4_464
O3 C3 3.308(5) no 4_464
O3 C4 3.117(4) no 4_464
O3 C5 3.108(4) no 3_575
O4 C2 3.560(4) no 4_464
O4 C3 3.497(5) no 1_455
N1 F2 3.440(4) no 3_576
N1 F5 3.212(4) no .
N2 F2 3.551(4) no 1_655
N2 F4 3.497(3) no 4_565
N2 F5 3.117(3) no .
N2 O1 3.516(4) no 1_655
N2 O3 3.413(4) no 4_565
N3 F2 3.088(4) no 1_655
N3 F4 3.273(3) no 2_555
N3 F5 3.300(4) no .
N3 O2 3.592(4) no .
N4 C5 3.552(5) no .
C1 O1 3.153(4) no .
C1 O2 3.405(5) no 3_576
C2 F2 3.544(4) no 3_576
C2 F5 3.351(4) no .
C2 O1 3.260(4) no .
C2 O3 3.567(4) no 4_565
C2 O4 3.560(4) no 4_565
C3 O1 3.369(4) no 1_655
C3 O2 3.334(4) no 2_545
C3 O3 3.308(5) no 4_565
C3 O4 3.497(5) no 1_655
C4 F4 3.387(4) no 4_565
C4 F5 3.142(4) no .
C4 O1 3.201(4) no 1_655
C4 O3 3.117(4) no 4_565
C5 F1 3.514(4) no 3_575
C5 F2 3.310(5) no 1_655
C5 F4 3.283(4) no 2_555
C5 F6 3.382(4) no .
C5 O2 3.236(5) no .
C5 O3 3.108(4) no 3_575
C5 N4 3.552(5) no .
C6 F2 2.926(4) no 1_655
C6 F4 3.013(4) no 2_555
C6 F5 3.551(4) no .
C6 F6 3.320(4) no .
C6 O2 3.185(4) no .
N1 H1 3.0562 no .
N1 H2 3.0495 no .
N1 H3 3.0496 no .
N2 H4 3.0566 no .
N2 H5 3.0530 no .
N2 H6 3.0535 no .
N3 H7 3.0581 no .
N3 H8 3.0541 no .
N3 H9 3.0502 no .
F1 H6 2.9062 no 2_555
F1 H8 2.7075 no 3_575
F1 H9 3.4765 no 3_575
F2 H8 3.4160 no 1_455
F2 H9 3.0009 no 1_455
F3 H2 3.1333 no 4_464
F3 H3 3.2729 no 4_464
F3 H4 3.0995 no 1_455
F3 H9 3.4984 no 3_575
F4 H1 3.3313 no 4_564
F4 H2 3.3972 no 4_564
F4 H5 3.0311 no .
F4 H6 3.1686 no 4_464
F4 H7 2.8624 no 2_545
F4 H9 3.4426 no 2_545
F5 H5 3.2320 no .
F5 H7 3.2324 no 2_545
F5 H9 3.4801 no 2_545
F6 H6 2.9227 no 4_464
F6 H8 2.6354 no .
O1 H1 2.6612 no .
O1 H3 3.1355 no .
O1 H4 2.6995 no 1_455
O2 H1 3.1074 no 3_576
O2 H2 2.9820 no 3_576
O2 H5 2.5799 no 2_555
O2 H6 3.3351 no 2_555
O2 H7 2.6714 no .
O2 H8 3.4180 no .
O3 H3 3.5758 no 4_464
O3 H5 3.2127 no 4_464
O3 H6 3.0472 no 4_464
O3 H7 2.5261 no 3_575
O3 H8 3.1930 no 3_575
O3 H9 3.1231 no 3_575
O4 H2 3.1035 no 4_464
O4 H3 3.4637 no .
O4 H4 2.5393 no 1_455
O4 H9 3.1448 no 2_545
N2 H1 3.4830 no 1_655
N4 H7 3.4879 no .
N4 H8 3.0451 no .
N4 H8 3.3405 no 3_575
C1 H6 3.5454 no 1_455
C3 H1 3.4134 no 1_655
C3 H2 3.1990 no 4_564
C3 H3 3.4669 no 1_655
C3 H7 3.5924 no 2_545
C4 H1 3.2034 no 1_655
C7 H8 3.5858 no 3_575
C8 H5 3.5907 no .
C8 H6 3.4449 no 4_464
C8 H7 3.5848 no 2_545
H1 F4 3.3313 no 4_465
H1 O1 2.6612 no .
H1 O2 3.1074 no 3_576
H1 N2 3.4830 no 1_455
H1 C3 3.4134 no 1_455
H1 C4 3.2034 no 1_455
H1 H4 3.2566 no 1_455
H1 H6 3.2083 no 1_455
H2 F3 3.1333 no 4_565
H2 F4 3.3972 no 4_465
H2 O2 2.9820 no 3_576
H2 O4 3.1035 no 4_565
H2 C3 3.1990 no 4_465
H2 H4 2.7999 no 4_465
H2 H5 2.7059 no 4_465
H3 F3 3.2729 no 4_565
H3 O1 3.1355 no .
H3 O3 3.5758 no 4_565
H3 O4 3.4637 no .
H3 C3 3.4669 no 1_455
H3 H4 3.1143 no 1_455
H3 H6 3.0665 no 1_455
H3 H9 2.8997 no 2_545
H4 F3 3.0995 no 1_655
H4 O1 2.6995 no 1_655
H4 O4 2.5393 no 1_655
H4 H1 3.2566 no 1_655
H4 H2 2.7999 no 4_564
H4 H3 3.1143 no 1_655
H5 F4 3.0311 no .
H5 F5 3.2320 no .
H5 O2 2.5799 no 2_545
H5 O3 3.2127 no 4_565
H5 C8 3.5907 no .
H5 H2 2.7059 no 4_564
H5 H7 2.8276 no 2_545
H6 F1 2.9062 no 2_545
H6 F4 3.1686 no 4_565
H6 F6 2.9227 no 4_565
H6 O2 3.3351 no 2_545
H6 O3 3.0472 no 4_565
H6 C1 3.5454 no 1_655
H6 C8 3.4449 no 4_565
H6 H1 3.2083 no 1_655
H6 H3 3.0665 no 1_655
H7 F4 2.8624 no 2_555
H7 F5 3.2324 no 2_555
H7 O2 2.6714 no .
H7 O3 2.5261 no 3_575
H7 N4 3.4879 no .
H7 C3 3.5924 no 2_555
H7 C8 3.5848 no 2_555
H7 H5 2.8276 no 2_555
H8 F1 2.7075 no 3_575
H8 F2 3.4160 no 1_655
H8 F6 2.6354 no .
H8 O2 3.4180 no .
H8 O3 3.1930 no 3_575
H8 N4 3.0451 no .
H8 N4 3.3405 no 3_575
H8 C7 3.5858 no 3_575
H9 F1 3.4765 no 3_575
H9 F2 3.0009 no 1_655
H9 F3 3.4984 no 3_575
H9 F4 3.4426 no 2_555
H9 F5 3.4801 no 2_555
H9 O3 3.1231 no 3_575
H9 O4 3.1448 no 2_555
H9 H3 2.8997 no 2_555

loop_
_geom_torsion_atom_site_label_1
_geom_torsion_atom_site_label_2
_geom_torsion_atom_site_label_3
_geom_torsion_atom_site_label_4
_geom_torsion
_geom_torsion_publ_flag
O1 S1 N4 S2 18.8(3) no
O1 S1 C7 F1 -179.8(2) no
O1 S1 C7 F2 60.3(3) no
O1 S1 C7 F3 -59.9(3) no
O2 S1 N4 S2 156.78(17) no
O2 S1 C7 F1 55.8(3) no
O2 S1 C7 F2 -64.0(3) no
O2 S1 C7 F3 175.7(3) no
N4 S1 C7 F1 -57.6(3) no
N4 S1 C7 F2 -177.4(2) no
N4 S1 C7 F3 62.3(3) no
C7 S1 N4 S2 -94.2(2) no
O3 S2 N4 S1 140.16(19) no
O3 S2 C8 F4 -57.2(3) no
O3 S2 C8 F5 -176.75(18) no
O3 S2 C8 F6 62.0(3) no
O4 S2 N4 S1 1.8(3) no
O4 S2 C8 F4 67.3(3) no
O4 S2 C8 F5 -52.2(2) no
O4 S2 C8 F6 -173.40(19) no
N4 S2 C8 F4 -170.7(2) no
N4 S2 C8 F5 69.8(2) no
N4 S2 C8 F6 -51.4(3) no
C8 S2 N4 S1 -110.8(2) no
